data_4079692
loop_
_publ_author_name
'Desnoyer, Addison N.'
'Fartel, Beata'
'MacLeod, K. Cory'
'Patrick, Brian O.'
'Smith, Kevin M.'

_publ_section_title
;
 Ambient-Temperature Carbon--Oxygen Bond Cleavage of an \a-Aryloxy Ketone
 with Cp2Ti(BTMSA) and Selective Protonolysis of the Resulting Ti--OR
 Bonds
;
_journal_issue 21
_journal_name_full Organometallics
_journal_page_first 7625
_journal_paper_doi 10.1021/om300950c
_journal_volume 31
_journal_year 2012
_chemical_formula_sum 'C24 H22 O2 Ti'
_chemical_formula_weight 390.32
_chemical_name_systematic
;
 ?
;
_space_group_IT_number 14
_symmetry_cell_setting monoclinic
_symmetry_space_group_name_Hall '-P 2yn'
_symmetry_space_group_name_H-M 'P 1 21/n 1'
_atom_sites_solution_hydrogens geom
_atom_sites_solution_primary direct
_atom_sites_solution_secondary difmap
_audit_creation_method SHELXL-97
_cell_angle_alpha 90.00
_cell_angle_beta 92.884(4)
_cell_angle_gamma 90.00
_cell_formula_units_Z 4
_cell_length_a 13.3250(19)
_cell_length_b 9.4540(13)
_cell_length_c 14.545(2)
_cell_measurement_reflns_used 5829
_cell_measurement_temperature 173(2)
_cell_measurement_theta_max 27.395
_cell_measurement_theta_min 2.595
_cell_volume 1830.0(4)
_computing_structure_refinement 'SHELXL-97 (Sheldrick, 2008)'
_diffrn_ambient_temperature 173(2)
_diffrn_measured_fraction_theta_full 0.962
_diffrn_measured_fraction_theta_max 0.962
_diffrn_measurement_device_type 'Bruker X8 APEX II'
_diffrn_measurement_method 'area detector'
_diffrn_radiation_monochromator graphite
_diffrn_radiation_source 'fine-focus sealed tube'
_diffrn_radiation_type MoK\a
_diffrn_radiation_wavelength 0.71073
_diffrn_reflns_av_R_equivalents 0.0431
_diffrn_reflns_av_sigmaI/netI 0.0688
_diffrn_reflns_limit_h_max 17
_diffrn_reflns_limit_h_min -10
_diffrn_reflns_limit_k_max 12
_diffrn_reflns_limit_k_min -9
_diffrn_reflns_limit_l_max 16
_diffrn_reflns_limit_l_min -18
_diffrn_reflns_number 11999
_diffrn_reflns_theta_full 27.47
_diffrn_reflns_theta_max 27.47
_diffrn_reflns_theta_min 2.02
_exptl_absorpt_coefficient_mu 0.484
_exptl_absorpt_correction_T_max 0.976
_exptl_absorpt_correction_T_min 0.756
_exptl_absorpt_correction_type multi-scan
_exptl_crystal_colour orange
_exptl_crystal_density_diffrn 1.417
_exptl_crystal_density_method 'not measured'
_exptl_crystal_description plate
_exptl_crystal_F_000 816
_exptl_crystal_size_max 0.190
_exptl_crystal_size_mid 0.105
_exptl_crystal_size_min 0.050
_refine_diff_density_max 0.469
_refine_diff_density_min -0.681
_refine_diff_density_rms 0.083
_refine_ls_extinction_method none
_refine_ls_goodness_of_fit_ref 1.022
_refine_ls_hydrogen_treatment constr
_refine_ls_matrix_type full
_refine_ls_number_parameters 244
_refine_ls_number_reflns 4030
_refine_ls_number_restraints 0
_refine_ls_restrained_S_all 1.022
_refine_ls_R_factor_all 0.0803
_refine_ls_R_factor_gt 0.0465
_refine_ls_shift/su_max 0.001
_refine_ls_shift/su_mean 0.000
_refine_ls_structure_factor_coef Fsqd
_refine_ls_weighting_details 'calc w=1/[\s^2^(Fo^2^)+(0.0643P)^2^+0.2809P] where P=(Fo^2^+2Fc^2^)/3'
_refine_ls_weighting_scheme calc
_refine_ls_wR_factor_gt 0.1061
_refine_ls_wR_factor_ref 0.1209
_reflns_number_gt 2843
_reflns_number_total 4030
_reflns_threshold_expression >2\s(I)
_cod_data_source_file om300950c_si_002.cif
_cod_data_source_block 4_Cp2Ti[OC(CH2)Ph](OPh)
_cod_depositor_comments
;
The following automatic conversions were performed:

'_symmetry_cell_setting' value 'Monoclinic' changed to 'monoclinic'
according to /home/saulius/struct/CIF-dictionaries/cif_core.dic
dictionary named 'cif_core.dic' version 2.4.2 from
2011-04-26.

'_exptl_absorpt_correction_type' value 'Multi-scan'
changed to 'multi-scan' according to
/home/saulius/struct/CIF-dictionaries/cif_core.dic dictionary named
'cif_core.dic' version 2.4.2 from 2011-04-26.

Automatic conversion script
Id: cif_fix_values 1891 2012-01-12 08:04:46Z andrius 
;
_cod_original_sg_symbol_H-M 'P 21/n'
_cod_database_code 4079692

loop_
_symmetry_equiv_pos_as_xyz
'x, y, z'
'-x+1/2, y+1/2, -z+1/2'
'-x, -y, -z'
'x-1/2, -y-1/2, z-1/2'

loop_
_atom_site_label
_atom_site_type_symbol
_atom_site_fract_x
_atom_site_fract_y
_atom_site_fract_z
_atom_site_U_iso_or_equiv
_atom_site_adp_type
_atom_site_occupancy
_atom_site_symmetry_multiplicity
_atom_site_calc_flag
_atom_site_refinement_flags
C1 C 0.08860(19) 0.4747(2) -0.25696(17) 0.0141(5) Uani 1 1 d .
C2 C 0.0705(2) 0.5371(2) -0.34295(17) 0.0161(5) Uani 1 1 d .
H2 H 0.1229 0.5869 -0.3709 0.019 Uiso 1 1 calc R
C3 C -0.0232(2) 0.5271(2) -0.38808(17) 0.0187(6) Uani 1 1 d .
H3 H -0.0357 0.5744 -0.4451 0.022 Uiso 1 1 calc R
C4 C -0.0990(2) 0.4488(3) -0.35083(18) 0.0195(6) Uani 1 1 d .
H4 H -0.1627 0.4397 -0.3827 0.023 Uiso 1 1 calc R
C5 C -0.0805(2) 0.3840(3) -0.26630(17) 0.0192(6) Uani 1 1 d .
H5 H -0.1317 0.3288 -0.2407 0.023 Uiso 1 1 calc R
C6 C 0.0115(2) 0.3983(3) -0.21858(17) 0.0175(6) Uani 1 1 d .
H6 H 0.0221 0.3561 -0.1596 0.021 Uiso 1 1 calc R
C7 C 0.16895(19) 0.2644(2) -0.02116(17) 0.0147(5) Uani 1 1 d .
C8 C 0.1831(2) 0.1856(3) -0.09578(17) 0.0191(6) Uani 1 1 d .
H8A H 0.1926 0.2299 -0.1533 0.023 Uiso 1 1 calc R
H8B H 0.1836 0.0854 -0.0912 0.023 Uiso 1 1 calc R
C9 C 0.15104(18) 0.2009(2) 0.06958(17) 0.0146(5) Uani 1 1 d .
C10 C 0.11310(19) 0.0640(2) 0.07740(17) 0.0161(5) Uani 1 1 d .
H10 H 0.0975 0.0106 0.0232 0.019 Uiso 1 1 calc R
C11 C 0.0980(2) 0.0049(3) 0.16191(19) 0.0218(6) Uani 1 1 d .
H11 H 0.0723 -0.0885 0.1656 0.026 Uiso 1 1 calc R
C12 C 0.1199(2) 0.0810(3) 0.24134(19) 0.0238(6) Uani 1 1 d .
H12 H 0.1102 0.0397 0.2998 0.029 Uiso 1 1 calc R
C13 C 0.1564(2) 0.2183(3) 0.23548(18) 0.0226(6) Uani 1 1 d .
H13 H 0.1713 0.2711 0.2901 0.027 Uiso 1 1 calc R
C14 C 0.17112(19) 0.2783(3) 0.15064(16) 0.0168(5) Uani 1 1 d .
H14 H 0.1950 0.3727 0.1472 0.020 Uiso 1 1 calc R
C15 C 0.37377(19) 0.4200(3) -0.03928(18) 0.0189(6) Uani 1 1 d .
H15 H 0.3669 0.3457 0.0040 0.023 Uiso 1 1 calc R
C16 C 0.36907(19) 0.4058(3) -0.13507(18) 0.0190(6) Uani 1 1 d .
H16 H 0.3577 0.3204 -0.1684 0.023 Uiso 1 1 calc R
C17 C 0.38422(19) 0.5405(2) -0.17362(17) 0.0163(5) Uani 1 1 d .
H17 H 0.3844 0.5616 -0.2375 0.020 Uiso 1 1 calc R
C18 C 0.39895(19) 0.6377(3) -0.10176(18) 0.0182(6) Uani 1 1 d .
H18 H 0.4123 0.7359 -0.1081 0.022 Uiso 1 1 calc R
C19 C 0.39051(19) 0.5641(3) -0.01819(18) 0.0177(6) Uani 1 1 d .
H19 H 0.3953 0.6044 0.0417 0.021 Uiso 1 1 calc R
C20 C 0.1551(2) 0.6949(3) 0.01742(17) 0.0188(6) Uani 1 1 d .
H20 H 0.1574 0.6626 0.0794 0.023 Uiso 1 1 calc R
C21 C 0.07823(19) 0.6664(2) -0.04964(17) 0.0174(6) Uani 1 1 d .
H21 H 0.0192 0.6127 -0.0410 0.021 Uiso 1 1 calc R
C22 C 0.10424(19) 0.7309(2) -0.13110(17) 0.0148(5) Uani 1 1 d .
H22 H 0.0652 0.7299 -0.1876 0.018 Uiso 1 1 calc R
C23 C 0.1979(2) 0.7980(2) -0.11597(17) 0.0163(5) Uani 1 1 d .
H23 H 0.2345 0.8473 -0.1603 0.020 Uiso 1 1 calc R
C24 C 0.2269(2) 0.7780(3) -0.02206(17) 0.0178(6) Uani 1 1 d .
H24 H 0.2857 0.8152 0.0087 0.021 Uiso 1 1 calc R
O1 O 0.18030(13) 0.48573(17) -0.21418(11) 0.0146(4) Uani 1 1 d .
O2 O 0.16735(13) 0.40708(16) -0.02247(11) 0.0141(4) Uani 1 1 d .
Ti1 Ti 0.22935(3) 0.55128(4) -0.09478(3) 0.01103(14) Uani 1 1 d .

loop_
_atom_site_aniso_label
_atom_site_aniso_U_11
_atom_site_aniso_U_22
_atom_site_aniso_U_33
_atom_site_aniso_U_23
_atom_site_aniso_U_13
_atom_site_aniso_U_12
C1 0.0163(14) 0.0078(12) 0.0183(12) -0.0063(9) 0.0019(10) 0.0026(9)
C2 0.0182(14) 0.0101(12) 0.0205(13) -0.0024(10) 0.0060(11) 0.0011(10)
C3 0.0252(16) 0.0126(13) 0.0181(13) -0.0011(10) -0.0003(11) 0.0023(10)
C4 0.0175(15) 0.0178(13) 0.0228(14) -0.0040(11) -0.0034(11) 0.0013(11)
C5 0.0167(15) 0.0161(13) 0.0251(14) -0.0008(11) 0.0017(11) -0.0047(11)
C6 0.0202(15) 0.0158(13) 0.0164(13) 0.0027(10) 0.0019(11) -0.0004(10)
C7 0.0139(14) 0.0065(11) 0.0234(13) 0.0027(10) -0.0002(10) -0.0001(9)
C8 0.0260(16) 0.0099(12) 0.0215(13) 0.0028(10) 0.0031(11) 0.0008(11)
C9 0.0107(13) 0.0103(12) 0.0228(13) -0.0002(10) 0.0019(10) 0.0034(10)
C10 0.0152(14) 0.0105(12) 0.0229(13) -0.0014(10) 0.0030(10) 0.0034(10)
C11 0.0211(16) 0.0135(12) 0.0315(15) 0.0040(11) 0.0089(12) 0.0024(11)
C12 0.0277(17) 0.0211(14) 0.0233(14) 0.0075(11) 0.0071(12) 0.0072(12)
C13 0.0208(16) 0.0217(14) 0.0252(14) -0.0027(12) 0.0012(11) 0.0039(11)
C14 0.0154(14) 0.0117(12) 0.0232(14) -0.0007(10) 0.0006(10) 0.0024(10)
C15 0.0118(14) 0.0152(13) 0.0300(14) 0.0104(11) 0.0022(11) 0.0038(10)
C16 0.0109(14) 0.0137(12) 0.0328(15) -0.0005(11) 0.0051(11) 0.0048(10)
C17 0.0114(13) 0.0173(13) 0.0206(13) 0.0015(10) 0.0055(10) 0.0012(10)
C18 0.0118(14) 0.0129(12) 0.0301(14) 0.0039(11) 0.0043(11) -0.0003(10)
C19 0.0116(13) 0.0191(14) 0.0223(14) -0.0003(11) -0.0010(10) 0.0007(10)
C20 0.0272(16) 0.0094(12) 0.0203(13) -0.0002(10) 0.0065(11) 0.0065(11)
C21 0.0132(14) 0.0092(12) 0.0306(14) 0.0001(10) 0.0102(11) 0.0043(10)
C22 0.0168(14) 0.0056(11) 0.0217(13) 0.0002(10) -0.0019(10) 0.0037(9)
C23 0.0216(15) 0.0035(11) 0.0243(13) 0.0017(10) 0.0050(10) 0.0009(10)
C24 0.0188(15) 0.0094(12) 0.0251(14) -0.0058(10) 0.0000(11) 0.0027(10)
O1 0.0141(10) 0.0105(9) 0.0192(9) -0.0016(7) 0.0020(7) -0.0002(7)
O2 0.0181(10) 0.0042(8) 0.0204(9) 0.0007(6) 0.0036(7) 0.0014(7)
Ti1 0.0122(2) 0.0051(2) 0.0160(2) -0.00006(17) 0.00235(17) 0.00059(17)

loop_
_atom_type_symbol
_atom_type_description
_atom_type_scat_dispersion_real
_atom_type_scat_dispersion_imag
_atom_type_scat_source
C C 0.0033 0.0016 'International Tables Vol C Tables 4.2.6.8 and 6.1.1.4'
H H 0.0000 0.0000 'International Tables Vol C Tables 4.2.6.8 and 6.1.1.4'
O O 0.0106 0.0060 'International Tables Vol C Tables 4.2.6.8 and 6.1.1.4'
Ti Ti 0.2776 0.4457 'International Tables Vol C Tables 4.2.6.8 and 6.1.1.4'

loop_
_geom_angle_atom_site_label_1
_geom_angle_atom_site_label_2
_geom_angle_atom_site_label_3
_geom_angle
O1 C1 C2 119.6(2)
O1 C1 C6 121.6(2)
C2 C1 C6 118.7(2)
C3 C2 C1 120.5(2)
C3 C2 H2 119.7
C1 C2 H2 119.7
C4 C3 C2 120.6(2)
C4 C3 H3 119.7
C2 C3 H3 119.7
C3 C4 C5 118.9(2)
C3 C4 H4 120.5
C5 C4 H4 120.5
C4 C5 C6 121.0(2)
C4 C5 H5 119.5
C6 C5 H5 119.5
C5 C6 C1 120.1(2)
C5 C6 H6 120.0
C1 C6 H6 120.0
C8 C7 O2 123.2(2)
C8 C7 C9 122.2(2)
O2 C7 C9 114.5(2)
C7 C8 H8A 120.0
C7 C8 H8B 120.0
H8A C8 H8B 120.0
C10 C9 C14 118.0(2)
C10 C9 C7 121.6(2)
C14 C9 C7 120.4(2)
C11 C10 C9 121.3(2)
C11 C10 H10 119.3
C9 C10 H10 119.3
C10 C11 C12 120.2(2)
C10 C11 H11 119.9
C12 C11 H11 119.9
C11 C12 C13 119.7(2)
C11 C12 H12 120.2
C13 C12 H12 120.2
C14 C13 C12 120.3(2)
C14 C13 H13 119.9
C12 C13 H13 119.9
C13 C14 C9 120.5(2)
C13 C14 H14 119.7
C9 C14 H14 119.7
C16 C15 C19 107.9(2)
C16 C15 Ti1 73.67(14)
C19 C15 Ti1 71.85(14)
C16 C15 H15 126.0
C19 C15 H15 126.0
Ti1 C15 H15 120.2
C15 C16 C17 108.0(2)
C15 C16 Ti1 72.52(15)
C17 C16 Ti1 73.09(14)
C15 C16 H16 126.0
C17 C16 H16 126.0
Ti1 C16 H16 120.2
C18 C17 C16 108.3(2)
C18 C17 Ti1 73.04(15)
C16 C17 Ti1 72.91(15)
C18 C17 H17 125.9
C16 C17 H17 125.9
Ti1 C17 H17 120.0
C17 C18 C19 107.8(2)
C17 C18 Ti1 73.26(15)
C19 C18 Ti1 71.38(15)
C17 C18 H18 126.1
C19 C18 H18 126.1
Ti1 C18 H18 121.0
C18 C19 C15 107.9(2)
C18 C19 Ti1 74.33(14)
C15 C19 Ti1 73.69(14)
C18 C19 H19 126.0
C15 C19 H19 126.0
Ti1 C19 H19 117.9
C24 C20 C21 108.4(2)
C24 C20 Ti1 73.68(15)
C21 C20 Ti1 74.20(14)
C24 C20 H20 125.8
C21 C20 H20 125.8
Ti1 C20 H20 118.2
C22 C21 C20 107.6(2)
C22 C21 Ti1 73.66(14)
C20 C21 Ti1 71.68(14)
C22 C21 H21 126.2
C20 C21 H21 126.2
Ti1 C21 H21 120.3
C21 C22 C23 108.7(2)
C21 C22 Ti1 72.82(13)
C23 C22 Ti1 71.74(14)
C21 C22 H22 125.6
C23 C22 H22 125.6
Ti1 C22 H22 121.5
C22 C23 C24 106.7(2)
C22 C23 Ti1 74.24(13)
C24 C23 Ti1 72.93(13)
C22 C23 H23 126.6
C24 C23 H23 126.6
Ti1 C23 H23 118.3
C20 C24 C23 108.4(2)
C20 C24 Ti1 72.54(15)
C23 C24 Ti1 72.66(13)
C20 C24 H24 125.8
C23 C24 H24 125.8
Ti1 C24 H24 120.7
C1 O1 Ti1 134.41(15)
C7 O2 Ti1 134.92(16)
O1 Ti1 O2 97.40(7)
O1 Ti1 C19 134.24(8)
O2 Ti1 C19 100.50(8)
O1 Ti1 C20 131.95(8)
O2 Ti1 C20 79.93(8)
C19 Ti1 C20 92.68(9)
O1 Ti1 C23 98.54(8)
O2 Ti1 C23 133.03(8)
C19 Ti1 C23 99.19(9)
C20 Ti1 C23 56.90(9)
O1 Ti1 C24 132.49(8)
O2 Ti1 C24 112.08(8)
C19 Ti1 C24 77.21(9)
C20 Ti1 C24 33.77(9)
C23 Ti1 C24 34.42(8)
O1 Ti1 C15 111.55(8)
O2 Ti1 C15 79.00(8)
C19 Ti1 C15 34.46(8)
C20 Ti1 C15 114.82(9)
C23 Ti1 C15 133.06(9)
C24 Ti1 C15 110.12(9)
O1 Ti1 C21 98.08(8)
O2 Ti1 C21 77.54(8)
C19 Ti1 C21 126.75(9)
C20 Ti1 C21 34.12(8)
C23 Ti1 C21 56.63(9)
C24 Ti1 C21 56.25(9)
C15 Ti1 C21 144.15(9)
O1 Ti1 C18 110.32(8)
O2 Ti1 C18 133.60(8)
C19 Ti1 C18 34.29(8)
C20 Ti1 C18 105.01(9)
C23 Ti1 C18 79.76(9)
C24 Ti1 C18 75.43(9)
C15 Ti1 C18 56.70(9)
C21 Ti1 C18 131.06(9)
O1 Ti1 C16 80.13(8)
O2 Ti1 C16 94.96(8)
C19 Ti1 C16 56.72(9)
C20 Ti1 C16 147.80(9)
C23 Ti1 C16 131.22(9)
C24 Ti1 C16 130.30(9)
C15 Ti1 C16 33.81(9)
C21 Ti1 C16 172.05(9)
C18 Ti1 C16 56.35(9)
O1 Ti1 C17 79.49(8)
O2 Ti1 C17 128.92(8)
C19 Ti1 C17 56.61(9)
C20 Ti1 C17 138.24(9)
C23 Ti1 C17 97.39(9)
C24 Ti1 C17 106.20(9)
C15 Ti1 C17 56.40(9)
C21 Ti1 C17 153.53(8)
C18 Ti1 C17 33.70(8)
C16 Ti1 C17 34.00(8)
O1 Ti1 C22 80.23(8)
O2 Ti1 C22 107.78(8)
C19 Ti1 C22 131.62(8)
C20 Ti1 C22 56.14(8)
C23 Ti1 C22 34.03(8)
C24 Ti1 C22 56.14(8)
C15 Ti1 C22 165.99(9)
C21 Ti1 C22 33.51(8)
C18 Ti1 C22 112.95(9)
C16 Ti1 C22 151.58(9)
C17 Ti1 C22 121.47(8)

loop_
_geom_bond_atom_site_label_1
_geom_bond_atom_site_label_2
_geom_bond_distance
C1 O1 1.347(3)
C1 C2 1.393(3)
C1 C6 1.395(4)
C2 C3 1.385(4)
C2 H2 0.9500
C3 C4 1.384(4)
C3 H3 0.9500
C4 C5 1.385(3)
C4 H4 0.9500
C5 C6 1.385(3)
C5 H5 0.9500
C6 H6 0.9500
C7 C8 1.337(3)
C7 O2 1.349(3)
C7 C9 1.480(3)
C8 H8A 0.9500
C8 H8B 0.9500
C9 C10 1.396(3)
C9 C14 1.402(3)
C10 C11 1.374(4)
C10 H10 0.9500
C11 C12 1.380(4)
C11 H11 0.9500
C12 C13 1.391(4)
C12 H12 0.9500
C13 C14 1.381(4)
C13 H13 0.9500
C14 H14 0.9500
C15 C16 1.398(4)
C15 C19 1.412(3)
C15 Ti1 2.396(2)
C15 H15 0.9500
C16 C17 1.410(3)
C16 Ti1 2.411(3)
C16 H16 0.9500
C17 C18 1.398(3)
C17 Ti1 2.413(3)
C17 H17 0.9500
C18 C19 1.410(3)
C18 Ti1 2.410(3)
C18 H18 0.9500
C19 Ti1 2.372(2)
C19 H19 0.9500
C20 C24 1.385(4)
C20 C21 1.404(3)
C20 Ti1 2.377(2)
C20 H20 0.9500
C21 C22 1.392(3)
C21 Ti1 2.409(2)
C21 H21 0.9500
C22 C23 1.407(4)
C22 Ti1 2.420(2)
C22 H22 0.9500
C23 C24 1.414(3)
C23 Ti1 2.387(2)
C23 H23 0.9500
C24 Ti1 2.391(2)
C24 H24 0.9500
O1 Ti1 1.9269(16)
O2 Ti1 1.9325(17)

loop_
_geom_torsion_atom_site_label_1
_geom_torsion_atom_site_label_2
_geom_torsion_atom_site_label_3
_geom_torsion_atom_site_label_4
_geom_torsion
O1 C1 C2 C3 -179.9(2)
C6 C1 C2 C3 2.0(3)
C1 C2 C3 C4 -3.4(4)
C2 C3 C4 C5 1.9(4)
C3 C4 C5 C6 1.0(4)
C4 C5 C6 C1 -2.4(4)
O1 C1 C6 C5 -177.2(2)
C2 C1 C6 C5 0.9(4)
C8 C7 C9 C10 -23.0(4)
O2 C7 C9 C10 155.5(2)
C8 C7 C9 C14 157.6(2)
O2 C7 C9 C14 -23.9(3)
C14 C9 C10 C11 -1.5(4)
C7 C9 C10 C11 179.1(2)
C9 C10 C11 C12 0.2(4)
C10 C11 C12 C13 0.7(4)
C11 C12 C13 C14 -0.3(4)
C12 C13 C14 C9 -1.0(4)
C10 C9 C14 C13 1.9(4)
C7 C9 C14 C13 -178.7(2)
C19 C15 C16 C17 0.8(3)
Ti1 C15 C16 C17 64.96(17)
C19 C15 C16 Ti1 -64.17(18)
C15 C16 C17 C18 0.4(3)
Ti1 C16 C17 C18 64.97(18)
C15 C16 C17 Ti1 -64.58(18)
C16 C17 C18 C19 -1.4(3)
Ti1 C17 C18 C19 63.46(18)
C16 C17 C18 Ti1 -64.89(18)
C17 C18 C19 C15 1.9(3)
Ti1 C18 C19 C15 66.60(18)
C17 C18 C19 Ti1 -64.69(18)
C16 C15 C19 C18 -1.7(3)
Ti1 C15 C19 C18 -67.03(18)
C16 C15 C19 Ti1 65.36(18)
C24 C20 C21 C22 0.9(3)
Ti1 C20 C21 C22 -65.41(17)
C24 C20 C21 Ti1 66.30(18)
C20 C21 C22 C23 0.9(3)
Ti1 C21 C22 C23 -63.17(17)
C20 C21 C22 Ti1 64.10(16)
C21 C22 C23 C24 -2.3(3)
Ti1 C22 C23 C24 -66.20(16)
C21 C22 C23 Ti1 63.87(17)
C21 C20 C24 C23 -2.3(3)
Ti1 C20 C24 C23 64.29(17)
C21 C20 C24 Ti1 -66.64(17)
C22 C23 C24 C20 2.9(3)
Ti1 C23 C24 C20 -64.22(18)
C22 C23 C24 Ti1 67.10(16)
C2 C1 O1 Ti1 125.8(2)
C6 C1 O1 Ti1 -56.2(3)
C8 C7 O2 Ti1 -29.1(4)
C9 C7 O2 Ti1 152.40(17)
C1 O1 Ti1 O2 65.3(2)
C1 O1 Ti1 C19 177.81(19)
C1 O1 Ti1 C20 -17.8(2)
C1 O1 Ti1 C23 -70.4(2)
C1 O1 Ti1 C24 -64.0(2)
C1 O1 Ti1 C15 146.3(2)
C1 O1 Ti1 C21 -13.1(2)
C1 O1 Ti1 C18 -152.6(2)
C1 O1 Ti1 C16 159.1(2)
C1 O1 Ti1 C17 -166.4(2)
C1 O1 Ti1 C22 -41.6(2)
C7 O2 Ti1 O1 55.7(2)
C7 O2 Ti1 C19 -82.0(2)
C7 O2 Ti1 C20 -172.8(2)
C7 O2 Ti1 C23 164.8(2)
C7 O2 Ti1 C24 -162.3(2)
C7 O2 Ti1 C15 -54.9(2)
C7 O2 Ti1 C21 152.4(2)
C7 O2 Ti1 C18 -71.7(2)
C7 O2 Ti1 C16 -24.9(2)
C7 O2 Ti1 C17 -26.7(3)
C7 O2 Ti1 C22 137.8(2)
C18 C19 Ti1 O1 55.40(18)
C15 C19 Ti1 O1 -59.12(19)
C18 C19 Ti1 O2 166.70(14)
C15 C19 Ti1 O2 52.19(16)
C18 C19 Ti1 C20 -113.05(16)
C15 C19 Ti1 C20 132.43(16)
C18 C19 Ti1 C23 -56.16(16)
C15 C19 Ti1 C23 -170.67(16)
C18 C19 Ti1 C24 -82.82(15)
C15 C19 Ti1 C24 162.67(17)
C18 C19 Ti1 C15 114.5(2)
C18 C19 Ti1 C21 -111.09(16)
C15 C19 Ti1 C21 134.40(16)
C15 C19 Ti1 C18 -114.5(2)
C18 C19 Ti1 C16 77.65(16)
C15 C19 Ti1 C16 -36.87(15)
C18 C19 Ti1 C17 36.68(14)
C15 C19 Ti1 C17 -77.84(16)
C18 C19 Ti1 C22 -67.85(19)
C15 C19 Ti1 C22 177.64(15)
C24 C20 Ti1 O1 -106.83(17)
C21 C20 Ti1 O1 8.31(19)
C24 C20 Ti1 O2 162.24(16)
C21 C20 Ti1 O2 -82.61(15)
C24 C20 Ti1 C19 62.05(16)
C21 C20 Ti1 C19 177.20(15)
C24 C20 Ti1 C23 -37.18(15)
C21 C20 Ti1 C23 77.97(16)
C21 C20 Ti1 C24 115.1(2)
C24 C20 Ti1 C15 89.44(17)
C21 C20 Ti1 C15 -155.41(14)
C24 C20 Ti1 C21 -115.1(2)
C24 C20 Ti1 C18 29.59(17)
C21 C20 Ti1 C18 144.74(14)
C24 C20 Ti1 C16 79.0(2)
C21 C20 Ti1 C16 -165.87(16)
C24 C20 Ti1 C17 22.9(2)
C21 C20 Ti1 C17 138.00(16)
C24 C20 Ti1 C22 -78.24(16)
C21 C20 Ti1 C22 36.90(14)
C22 C23 Ti1 O1 58.06(15)
C24 C23 Ti1 O1 171.63(15)
C22 C23 Ti1 O2 -50.50(18)
C24 C23 Ti1 O2 63.07(18)
C22 C23 Ti1 C19 -164.30(15)
C24 C23 Ti1 C19 -50.73(16)
C22 C23 Ti1 C20 -77.10(16)
C24 C23 Ti1 C20 36.47(15)
C22 C23 Ti1 C24 -113.6(2)
C22 C23 Ti1 C15 -171.50(14)
C24 C23 Ti1 C15 -57.9(2)
C22 C23 Ti1 C21 -36.04(14)
C24 C23 Ti1 C21 77.53(16)
C22 C23 Ti1 C18 167.32(16)
C24 C23 Ti1 C18 -79.11(16)
C22 C23 Ti1 C16 142.38(15)
C24 C23 Ti1 C16 -104.05(17)
C22 C23 Ti1 C17 138.47(15)
C24 C23 Ti1 C17 -107.96(16)
C24 C23 Ti1 C22 113.6(2)
C20 C24 Ti1 O1 105.14(17)
C23 C24 Ti1 O1 -11.3(2)
C20 C24 Ti1 O2 -18.91(18)
C23 C24 Ti1 O2 -135.31(15)
C20 C24 Ti1 C19 -115.20(17)
C23 C24 Ti1 C19 128.40(16)
C23 C24 Ti1 C20 -116.4(2)
C20 C24 Ti1 C23 116.4(2)
C20 C24 Ti1 C15 -104.86(16)
C23 C24 Ti1 C15 138.75(15)
C20 C24 Ti1 C21 37.64(15)
C23 C24 Ti1 C21 -78.75(16)
C20 C24 Ti1 C18 -150.47(17)
C23 C24 Ti1 C18 93.13(16)
C20 C24 Ti1 C16 -136.70(16)
C23 C24 Ti1 C16 106.90(17)
C20 C24 Ti1 C17 -164.38(15)
C23 C24 Ti1 C17 79.23(16)
C20 C24 Ti1 C22 78.25(17)
C23 C24 Ti1 C22 -38.15(15)
C16 C15 Ti1 O1 22.96(17)
C19 C15 Ti1 O1 138.62(15)
C16 C15 Ti1 O2 116.64(16)
C19 C15 Ti1 O2 -127.69(16)
C16 C15 Ti1 C19 -115.7(2)
C16 C15 Ti1 C20 -169.99(15)
C19 C15 Ti1 C20 -54.32(18)
C16 C15 Ti1 C23 -103.02(17)
C19 C15 Ti1 C23 12.6(2)
C16 C15 Ti1 C24 -133.69(15)
C19 C15 Ti1 C24 -18.02(18)
C16 C15 Ti1 C21 166.52(16)
C19 C15 Ti1 C21 -77.8(2)
C16 C15 Ti1 C18 -77.84(17)
C19 C15 Ti1 C18 37.82(15)
C19 C15 Ti1 C16 115.7(2)
C16 C15 Ti1 C17 -37.19(15)
C19 C15 Ti1 C17 78.48(16)
C16 C15 Ti1 C22 -123.0(4)
C19 C15 Ti1 C22 -7.3(5)
C22 C21 Ti1 O1 -58.33(15)
C20 C21 Ti1 O1 -173.76(14)
C22 C21 Ti1 O2 -154.17(15)
C20 C21 Ti1 O2 90.39(15)
C22 C21 Ti1 C19 111.94(15)
C20 C21 Ti1 C19 -3.50(19)
C22 C21 Ti1 C20 115.4(2)
C22 C21 Ti1 C23 36.60(14)
C20 C21 Ti1 C23 -78.83(16)
C22 C21 Ti1 C24 78.19(16)
C20 C21 Ti1 C24 -37.24(15)
C22 C21 Ti1 C15 155.58(15)
C20 C21 Ti1 C15 40.1(2)
C22 C21 Ti1 C18 67.75(17)
C20 C21 Ti1 C18 -47.68(18)
C22 C21 Ti1 C16 -134.7(6)
C20 C21 Ti1 C16 109.8(6)
C22 C21 Ti1 C17 24.3(3)
C20 C21 Ti1 C17 -91.1(2)
C20 C21 Ti1 C22 -115.4(2)
C17 C18 Ti1 O1 -25.04(16)
C19 C18 Ti1 O1 -141.04(14)
C17 C18 Ti1 O2 97.80(16)
C19 C18 Ti1 O2 -18.2(2)
C17 C18 Ti1 C19 116.0(2)
C17 C18 Ti1 C20 -171.90(14)
C19 C18 Ti1 C20 72.10(16)
C17 C18 Ti1 C23 -120.43(15)
C19 C18 Ti1 C23 123.57(16)
C17 C18 Ti1 C24 -155.42(16)
C19 C18 Ti1 C24 88.58(15)
C17 C18 Ti1 C15 77.98(16)
C19 C18 Ti1 C15 -38.02(15)
C17 C18 Ti1 C21 -146.47(14)
C19 C18 Ti1 C21 97.53(17)
C17 C18 Ti1 C16 37.17(14)
C19 C18 Ti1 C16 -78.83(16)
C19 C18 Ti1 C17 -116.0(2)
C17 C18 Ti1 C22 -112.76(15)
C19 C18 Ti1 C22 131.24(15)
C15 C16 Ti1 O1 -158.39(16)
C17 C16 Ti1 O1 85.81(15)
C15 C16 Ti1 O2 -61.73(16)
C17 C16 Ti1 O2 -177.53(15)
C15 C16 Ti1 C19 37.59(15)
C17 C16 Ti1 C19 -78.21(16)
C15 C16 Ti1 C20 17.2(3)
C17 C16 Ti1 C20 -98.6(2)
C15 C16 Ti1 C23 108.87(17)
C17 C16 Ti1 C23 -6.9(2)
C15 C16 Ti1 C24 62.90(19)
C17 C16 Ti1 C24 -52.90(19)
C17 C16 Ti1 C15 -115.8(2)
C15 C16 Ti1 C21 -80.8(7)
C17 C16 Ti1 C21 163.4(6)
C15 C16 Ti1 C18 78.97(16)
C17 C16 Ti1 C18 -36.83(14)
C15 C16 Ti1 C17 115.8(2)
C15 C16 Ti1 C22 154.74(17)
C17 C16 Ti1 C22 38.9(3)
C18 C17 Ti1 O1 156.19(15)
C16 C17 Ti1 O1 -87.89(15)
C18 C17 Ti1 O2 -112.75(15)
C16 C17 Ti1 O2 3.17(19)
C18 C17 Ti1 C19 -37.33(14)
C16 C17 Ti1 C19 78.58(16)
C18 C17 Ti1 C20 11.8(2)
C16 C17 Ti1 C20 127.70(16)
C18 C17 Ti1 C23 58.83(15)
C16 C17 Ti1 C23 174.74(15)
C18 C17 Ti1 C24 24.78(16)
C16 C17 Ti1 C24 140.70(15)
C18 C17 Ti1 C15 -78.94(16)
C16 C17 Ti1 C15 36.98(15)
C18 C17 Ti1 C21 69.2(3)
C16 C17 Ti1 C21 -174.92(19)
C16 C17 Ti1 C18 115.9(2)
C18 C17 Ti1 C16 -115.9(2)
C18 C17 Ti1 C22 84.62(16)
C16 C17 Ti1 C22 -159.47(14)
C21 C22 Ti1 O1 121.23(15)
C23 C22 Ti1 O1 -121.62(15)
C21 C22 Ti1 O2 26.53(16)
C23 C22 Ti1 O2 143.68(14)
C21 C22 Ti1 C19 -96.21(17)
C23 C22 Ti1 C19 20.9(2)
C21 C22 Ti1 C20 -37.60(14)
C23 C22 Ti1 C20 79.55(16)
C21 C22 Ti1 C23 -117.1(2)
C21 C22 Ti1 C24 -78.55(16)
C23 C22 Ti1 C24 38.60(14)
C21 C22 Ti1 C15 -90.7(4)
C23 C22 Ti1 C15 26.5(4)
C23 C22 Ti1 C21 117.1(2)
C21 C22 Ti1 C18 -130.72(15)
C23 C22 Ti1 C18 -13.57(17)
C21 C22 Ti1 C16 168.09(18)
C23 C22 Ti1 C16 -74.8(2)
C21 C22 Ti1 C17 -167.58(14)
C23 C22 Ti1 C17 -50.43(17)
